data_7710037
loop_
_publ_author_name
'Jiajaroen, Suwadee'
'Dungkeaw, Winya'
'Kielar, Filip'
'Sukwattanasinitt, Mongkol'
'Sahasithiwat, Somboon'
'Zenno, Hikaru'
'Hayami, Shinya'
'Azam, Mohammad'
'Al-Resayes, Saud I'
'Chainok, Kittipong'

_publ_section_title
;
 Four series of lanthanide coordination polymers based on the
 tetrabromobenzene-1,4-dicarboxylate ligand: structural diversity and
 multifunctional properties
;
_journal_name_full 'Dalton Transactions'
_journal_paper_doi 10.1039/D2DT00007E
_journal_year 2022
_chemical_formula_moiety 'C15 H12 Br6 Nd O9'
_chemical_formula_sum 'C15 H12 Br6 Nd O9'
_chemical_formula_weight 959.95
_space_group_crystal_system monoclinic
_space_group_IT_number 15
_space_group_name_Hall '-C 2yc'
_space_group_name_H-M_alt 'C 1 2/c 1'
_atom_sites_solution_hydrogens mixed
_audit_creation_date 2022-02-22
_audit_creation_method
;
Olex2 1.3
(compiled 2020.11.12 svn.r5f609507 for OlexSys, GUI svn.r6408)
;
_audit_update_record
;
2022-02-22 deposited with the CCDC.	2022-04-13 downloaded from the CCDC.
;
_cell_angle_alpha 90
_cell_angle_beta 94.8930(10)
_cell_angle_gamma 90
_cell_formula_units_Z 8
_cell_length_a 20.3900(4)
_cell_length_b 10.6244(2)
_cell_length_c 22.1112(5)
_cell_measurement_reflns_used 9737
_cell_measurement_temperature 296.0
_cell_measurement_theta_max 28.715
_cell_measurement_theta_min 2.609
_cell_volume 4772.53(17)
_computing_cell_refinement 'SAINT V8.40A (Bruker, 2016)'
_computing_data_collection 'APEX3 (Bruker, 2016)'
_computing_data_reduction 'SAINT V8.40A (Bruker, 2016)'
_computing_molecular_graphics 'Olex2 1.3 (Dolomanov et al., 2009)'
_computing_publication_material 'Olex2 1.3 (Dolomanov et al., 2009)'
_computing_structure_refinement 'SHELXL (Sheldrick, 2015b)'
_computing_structure_solution 'SHELXT (Sheldrick, 2015a)'
_diffrn_ambient_temperature 296.0
_diffrn_detector 'Bruker PHOTON 200 area detector'
_diffrn_detector_area_resol_mean 7.39
_diffrn_detector_type 'PHOTON II area detector'
_diffrn_measured_fraction_theta_full 0.998
_diffrn_measured_fraction_theta_max 0.997
_diffrn_measurement_device 'four-circle KAPPA diffractometer'
_diffrn_measurement_device_type 'Bruker D8 QUEST CMOS'
_diffrn_measurement_method '\f and \w scans'
_diffrn_radiation_collimation '0.5 mm'
_diffrn_radiation_monochromator graphite
_diffrn_radiation_probe x-ray
_diffrn_radiation_type MoK\a
_diffrn_radiation_wavelength 0.71073
_diffrn_radiation_xray_symbol K-L~3~
_diffrn_reflns_av_R_equivalents 0.0494
_diffrn_reflns_av_unetI/netI 0.0176
_diffrn_reflns_Laue_measured_fraction_full 0.998
_diffrn_reflns_Laue_measured_fraction_max 0.997
_diffrn_reflns_limit_h_max 27
_diffrn_reflns_limit_h_min -27
_diffrn_reflns_limit_k_max 14
_diffrn_reflns_limit_k_min -14
_diffrn_reflns_limit_l_max 29
_diffrn_reflns_limit_l_min -29
_diffrn_reflns_number 108982
_diffrn_reflns_point_group_measured_fraction_full 0.998
_diffrn_reflns_point_group_measured_fraction_max 0.997
_diffrn_reflns_theta_full 25.242
_diffrn_reflns_theta_max 28.747
_diffrn_reflns_theta_min 2.609
_diffrn_source 'sealed x-ray tube'
_diffrn_source_current 30.0
_diffrn_source_power 1.5
_diffrn_source_target Mo
_diffrn_source_type Mo
_diffrn_source_voltage 50.0
_diffrn_standards_number 0
_exptl_absorpt_coefficient_mu 12.266
_exptl_absorpt_correction_T_max 0.7458
_exptl_absorpt_correction_T_min 0.5586
_exptl_absorpt_correction_type multi-scan
_exptl_absorpt_process_details
;
SADABS-2016/2 (Bruker,2016/2) was used for absorption correction.
wR2(int) was 0.1100 before and 0.0593 after correction.
The Ratio of minimum to maximum transmission is 0.7490.
The \l/2 correction factor is Not present.
;
_exptl_crystal_colour violet
_exptl_crystal_colour_primary violet
_exptl_crystal_density_diffrn 2.672
_exptl_crystal_description plate
_exptl_crystal_F_000 3552
_exptl_crystal_size_max 0.29
_exptl_crystal_size_mid 0.21
_exptl_crystal_size_min 0.18
_refine_diff_density_max 0.512
_refine_diff_density_min -0.875
_refine_diff_density_rms 0.126
_refine_ls_extinction_method none
_refine_ls_goodness_of_fit_ref 1.122
_refine_ls_hydrogen_treatment mixed
_refine_ls_matrix_type full
_refine_ls_number_parameters 295
_refine_ls_number_reflns 6193
_refine_ls_number_restraints 3
_refine_ls_restrained_S_all 1.122
_refine_ls_R_factor_all 0.0249
_refine_ls_R_factor_gt 0.0211
_refine_ls_shift/su_max 0.002
_refine_ls_shift/su_mean 0.000
_refine_ls_structure_factor_coef Fsqd
_refine_ls_weighting_details 'w=1/[\s^2^(Fo^2^)+(0.0162P)^2^+11.5214P] where P=(Fo^2^+2Fc^2^)/3'
_refine_ls_weighting_scheme calc
_refine_ls_wR_factor_gt 0.0450
_refine_ls_wR_factor_ref 0.0460
_reflns_Friedel_coverage 0.000
_reflns_number_gt 5642
_reflns_number_total 6193
_reflns_threshold_expression 'I > 2\s(I)'
_cod_data_source_file d2dt00007e2.cif
_cod_data_source_block 3nd_re
_cod_database_code 7710037
_shelx_shelxl_version_number 2018/3
_shelx_space_group_comment
;
The symmetry employed for this shelxl refinement is uniquely defined
by the following loop, which should always be used as a source of
symmetry information in preference to the above space-group names.
They are only intended as comments.
;
_shelx_estimated_absorpt_t_max 0.216
_shelx_estimated_absorpt_t_min 0.125
_olex2_refinement_description
;
1. Fixed Uiso
 At 1.5 times of:
  All C(H,H,H) groups
2. Restrained distances
 O9-H9 = O8-H8
 0.82 with sigma of 0.01
 O7-H7
 0.82 with sigma of 0.01
3.a Idealised Me refined as rotating group:
 C13(H13A,H13B,H13C), C14(H14A,H14B,H14C), C15(H15A,H15B,H15C)
;
_olex2_submission_special_instructions 'No special instructions were received'

loop_
_space_group_symop_operation_xyz
'x, y, z'
'-x, y, -z+1/2'
'x+1/2, y+1/2, z'
'-x+1/2, y+1/2, -z+1/2'
'-x, -y, -z'
'x, -y, z-1/2'
'-x+1/2, -y+1/2, -z'
'x+1/2, -y+1/2, z-1/2'

loop_
_atom_site_label
_atom_site_type_symbol
_atom_site_fract_x
_atom_site_fract_y
_atom_site_fract_z
_atom_site_U_iso_or_equiv
_atom_site_adp_type
_atom_site_occupancy
_atom_site_site_symmetry_order
_atom_site_calc_flag
_atom_site_refinement_flags_posn
_atom_site_refinement_flags_adp
_atom_site_refinement_flags_occupancy
_atom_site_disorder_assembly
_atom_site_disorder_group
Nd1 Nd 0.52564(2) 0.52288(2) 0.39231(2) 0.01763(4) Uani 1 1 d . . . . .
Br1 Br 0.76007(2) 0.49470(3) 0.31563(2) 0.03531(7) Uani 1 1 d . . . . .
Br2 Br 0.90406(2) 0.63663(3) 0.33814(2) 0.03366(7) Uani 1 1 d . . . . .
Br3 Br 0.77423(2) 1.10608(3) 0.35593(2) 0.03619(7) Uani 1 1 d . . . . .
Br4 Br 0.63043(2) 0.96002(3) 0.33124(2) 0.03964(8) Uani 1 1 d . . . . .
Br5 Br 0.64196(2) 0.14170(3) 0.49602(2) 0.03958(8) Uani 1 1 d . . . . .
Br6 Br 0.63422(2) -0.17019(3) 0.50354(2) 0.03243(7) Uani 1 1 d . . . . .
O1 O 0.61250(10) 0.6514(2) 0.36409(10) 0.0338(5) Uani 1 1 d . . . . .
O2 O 0.61971(12) 0.6469(3) 0.26435(10) 0.0506(6) Uani 1 1 d . . . . .
O3 O 0.90783(9) 0.97373(19) 0.41017(9) 0.0292(4) Uani 1 1 d . . . . .
O4 O 0.93418(9) 0.92817(18) 0.31823(9) 0.0274(4) Uani 1 1 d . . . . .
O5 O 0.51797(10) 0.30884(17) 0.43249(9) 0.0298(4) Uani 1 1 d . . . . .
O6 O 0.49968(10) 0.34265(17) 0.52851(9) 0.0306(4) Uani 1 1 d . . . . .
O7 O 0.58045(11) 0.4024(2) 0.31621(10) 0.0360(5) Uani 1 1 d D . . . .
H7 H 0.584(2) 0.438(4) 0.2840(11) 0.069(14) Uiso 1 1 d D . . . .
O8 O 0.61908(10) 0.4958(2) 0.47200(10) 0.0325(5) Uani 1 1 d D . . . .
H8 H 0.612(2) 0.509(4) 0.5073(7) 0.056(13) Uiso 1 1 d D . . . .
O9 O 0.46642(11) 0.6840(2) 0.33033(11) 0.0384(5) Uani 1 1 d D . . . .
H9 H 0.4420(16) 0.663(4) 0.3010(11) 0.052(12) Uiso 1 1 d D . . . .
C1 C 0.64018(12) 0.6740(3) 0.31645(12) 0.0254(5) Uani 1 1 d . . . . .
C2 C 0.70655(12) 0.7395(2) 0.32623(11) 0.0207(5) Uani 1 1 d . . . . .
C3 C 0.76470(13) 0.6709(2) 0.32657(11) 0.0222(5) Uani 1 1 d . . . . .
C4 C 0.82562(12) 0.7313(2) 0.33593(11) 0.0222(5) Uani 1 1 d . . . . .
C5 C 0.82867(12) 0.8612(2) 0.34572(11) 0.0218(5) Uani 1 1 d . . . . .
C6 C 0.89476(12) 0.9259(2) 0.35834(12) 0.0222(5) Uani 1 1 d . . . . .
C7 C 0.77026(12) 0.9296(2) 0.34490(12) 0.0233(5) Uani 1 1 d . . . . .
C8 C 0.70990(12) 0.8689(2) 0.33506(12) 0.0231(5) Uani 1 1 d . . . . .
C9 C 0.50732(12) 0.2727(2) 0.48411(12) 0.0208(5) Uani 1 1 d . . . . .
C10 C 0.50323(12) 0.1314(2) 0.49338(11) 0.0183(5) Uani 1 1 d . . . . .
C11 C 0.56026(12) 0.0586(2) 0.49644(12) 0.0211(5) Uani 1 1 d . . . . .
C12 C 0.55732(12) -0.0719(2) 0.50219(11) 0.0201(5) Uani 1 1 d . . . . .
C13 C 0.5966(3) 0.2755(4) 0.3158(2) 0.0760(15) Uani 1 1 d . . . . .
H13A H 0.632554 0.262786 0.291141 0.114 Uiso 1 1 calc R U . . .
H13B H 0.559175 0.227861 0.299497 0.114 Uiso 1 1 calc R U . . .
H13C H 0.609220 0.248109 0.356517 0.114 Uiso 1 1 calc R U . . .
C14 C 0.68826(16) 0.4944(4) 0.47059(18) 0.0557(11) Uani 1 1 d . . . . .
H14A H 0.700860 0.423724 0.447127 0.084 Uiso 1 1 calc R U . . .
H14B H 0.708650 0.487709 0.511224 0.084 Uiso 1 1 calc R U . . .
H14C H 0.702258 0.570855 0.452445 0.084 Uiso 1 1 calc R U . . .
C15 C 0.4578(2) 0.8149(3) 0.3408(2) 0.0588(11) Uani 1 1 d . . . . .
H15A H 0.455915 0.859180 0.302826 0.088 Uiso 1 1 calc R U . . .
H15B H 0.494182 0.845822 0.367067 0.088 Uiso 1 1 calc R U . . .
H15C H 0.417599 0.828010 0.359503 0.088 Uiso 1 1 calc R U . . .

loop_
_atom_site_aniso_label
_atom_site_aniso_U_11
_atom_site_aniso_U_22
_atom_site_aniso_U_33
_atom_site_aniso_U_23
_atom_site_aniso_U_13
_atom_site_aniso_U_12
Nd1 0.01490(6) 0.01309(6) 0.02474(7) 0.00207(5) 0.00077(4) -0.00253(4)
Br1 0.03658(16) 0.02153(13) 0.04796(17) -0.00571(12) 0.00437(13) -0.00780(11)
Br2 0.02374(13) 0.02699(14) 0.04982(18) -0.00345(12) 0.00053(12) 0.00298(10)
Br3 0.02986(14) 0.02024(13) 0.05822(19) -0.00190(12) 0.00233(13) -0.00284(11)
Br4 0.02045(13) 0.03275(15) 0.0654(2) 0.00597(14) 0.00213(13) 0.00284(11)
Br5 0.02142(13) 0.02372(14) 0.0734(2) 0.00775(14) 0.00286(13) -0.00556(10)
Br6 0.02334(13) 0.02126(13) 0.05314(18) 0.00432(12) 0.00589(12) 0.00578(10)
O1 0.0272(10) 0.0349(11) 0.0402(12) 0.0046(9) 0.0082(9) -0.0131(8)
O2 0.0374(13) 0.0770(18) 0.0354(12) -0.0084(12) -0.0091(10) -0.0175(12)
O3 0.0209(9) 0.0374(11) 0.0289(10) -0.0063(8) 0.0006(7) -0.0077(8)
O4 0.0227(9) 0.0272(10) 0.0326(10) -0.0045(8) 0.0048(8) -0.0057(7)
O5 0.0345(11) 0.0199(9) 0.0346(10) 0.0093(8) 0.0015(8) -0.0032(8)
O6 0.0336(11) 0.0184(9) 0.0394(11) -0.0094(8) 0.0013(8) -0.0008(8)
O7 0.0414(12) 0.0264(10) 0.0426(13) 0.0055(9) 0.0167(10) 0.0063(9)
O8 0.0208(10) 0.0463(13) 0.0300(11) 0.0033(9) 0.0000(8) -0.0006(8)
O9 0.0418(12) 0.0251(10) 0.0446(13) 0.0063(9) -0.0174(10) 0.0022(9)
C1 0.0193(12) 0.0256(13) 0.0306(14) 0.0015(10) -0.0023(10) -0.0077(10)
C2 0.0191(11) 0.0242(12) 0.0184(11) 0.0029(9) 0.0003(9) -0.0073(9)
C3 0.0246(12) 0.0193(11) 0.0223(12) 0.0004(9) -0.0001(10) -0.0058(9)
C4 0.0185(11) 0.0230(12) 0.0247(12) -0.0012(10) -0.0003(9) -0.0020(9)
C5 0.0178(11) 0.0225(12) 0.0248(12) 0.0000(10) 0.0004(9) -0.0049(9)
C6 0.0169(11) 0.0181(11) 0.0314(13) -0.0011(10) -0.0002(10) -0.0043(9)
C7 0.0227(12) 0.0193(11) 0.0278(13) 0.0017(10) 0.0019(10) -0.0050(9)
C8 0.0152(11) 0.0256(13) 0.0283(13) 0.0039(10) 0.0004(9) -0.0013(9)
C9 0.0167(11) 0.0133(10) 0.0319(13) 0.0011(9) -0.0012(9) 0.0000(8)
C10 0.0218(12) 0.0118(10) 0.0212(12) 0.0013(8) 0.0008(9) -0.0011(8)
C11 0.0182(11) 0.0168(11) 0.0282(13) 0.0027(9) 0.0019(9) -0.0025(9)
C12 0.0208(11) 0.0157(11) 0.0240(12) 0.0016(9) 0.0018(9) 0.0026(9)
C13 0.134(4) 0.0329(19) 0.069(3) 0.0014(19) 0.056(3) 0.015(2)
C14 0.0245(16) 0.093(3) 0.050(2) 0.018(2) 0.0024(14) 0.0082(17)
C15 0.079(3) 0.0257(16) 0.068(3) 0.0054(17) -0.017(2) 0.0069(17)

loop_
_atom_type_symbol
_atom_type_description
_atom_type_scat_dispersion_real
_atom_type_scat_dispersion_imag
_atom_type_scat_source
C C 0.0033 0.0016 'International Tables Vol C Tables 4.2.6.8 and 6.1.1.4'
H H 0.0000 0.0000 'International Tables Vol C Tables 4.2.6.8 and 6.1.1.4'
Br Br -0.2901 2.4595 'International Tables Vol C Tables 4.2.6.8 and 6.1.1.4'
Nd Nd -0.1943 3.0179 'International Tables Vol C Tables 4.2.6.8 and 6.1.1.4'
O O 0.0106 0.0060 'International Tables Vol C Tables 4.2.6.8 and 6.1.1.4'

loop_
_geom_angle_atom_site_label_1
_geom_angle_atom_site_label_2
_geom_angle_atom_site_label_3
_geom_angle
_geom_angle_site_symmetry_1
_geom_angle_site_symmetry_3
_geom_angle_publ_flag
O1 Nd1 O3 155.05(7) . 3_445 ?
O1 Nd1 O4 125.14(7) . 3_445 ?
O1 Nd1 O5 134.79(7) . . ?
O1 Nd1 O7 74.04(7) . . ?
O1 Nd1 O8 73.10(7) . . ?
O1 Nd1 O9 78.05(8) . . ?
O1 Nd1 C6 146.23(7) . 3_445 ?
O3 Nd1 O4 51.09(6) 3_445 3_445 ?
O3 Nd1 C6 25.71(7) 3_445 3_445 ?
O4 Nd1 C6 25.46(6) 3_445 3_445 ?
O5 Nd1 O3 70.13(7) . 3_445 ?
O5 Nd1 O4 78.65(6) . 3_445 ?
O5 Nd1 O7 79.16(7) . . ?
O5 Nd1 O8 72.90(7) . . ?
O5 Nd1 C6 71.25(7) . 3_445 ?
O6 Nd1 O1 93.60(7) 5_666 . ?
O6 Nd1 O3 74.73(6) 5_666 3_445 ?
O6 Nd1 O4 121.15(6) 5_666 3_445 ?
O6 Nd1 O5 105.60(7) 5_666 . ?
O6 Nd1 O7 165.46(7) 5_666 . ?
O6 Nd1 O8 75.38(7) 5_666 . ?
O6 Nd1 O9 82.11(8) 5_666 . ?
O6 Nd1 C6 98.81(7) 5_666 3_445 ?
O7 Nd1 O3 119.62(7) . 3_445 ?
O7 Nd1 O4 73.04(7) . 3_445 ?
O7 Nd1 O8 93.37(7) . . ?
O7 Nd1 C6 95.73(8) . 3_445 ?
O8 Nd1 O3 123.01(7) . 3_445 ?
O8 Nd1 O4 150.37(7) . 3_445 ?
O8 Nd1 C6 140.47(7) . 3_445 ?
O9 Nd1 O3 78.54(7) . 3_445 ?
O9 Nd1 O4 67.77(7) . 3_445 ?
O9 Nd1 O5 143.95(7) . . ?
O9 Nd1 O7 102.26(8) . . ?
O9 Nd1 O8 141.81(7) . . ?
O9 Nd1 C6 72.78(7) . 3_445 ?
C1 O1 Nd1 136.95(18) . . ?
C6 O3 Nd1 94.09(15) . 3 ?
C6 O4 Nd1 91.76(15) . 3 ?
C9 O5 Nd1 129.96(17) . . ?
C9 O6 Nd1 174.22(18) . 5_666 ?
Nd1 O7 H7 116(3) . . ?
C13 O7 Nd1 129.2(2) . . ?
C13 O7 H7 114(3) . . ?
Nd1 O8 H8 118(3) . . ?
C14 O8 Nd1 133.5(2) . . ?
C14 O8 H8 106(3) . . ?
Nd1 O9 H9 119(3) . . ?
C15 O9 Nd1 130.9(2) . . ?
C15 O9 H9 109(3) . . ?
O1 C1 C2 115.2(2) . . ?
O2 C1 O1 126.8(2) . . ?
O2 C1 C2 118.0(2) . . ?
C3 C2 C1 120.6(2) . . ?
C8 C2 C1 120.3(2) . . ?
C8 C2 C3 119.1(2) . . ?
C2 C3 Br1 119.02(18) . . ?
C2 C3 C4 120.4(2) . . ?
C4 C3 Br1 120.54(19) . . ?
C3 C4 Br2 119.99(19) . . ?
C5 C4 Br2 119.74(18) . . ?
C5 C4 C3 120.2(2) . . ?
C4 C5 C6 120.2(2) . . ?
C7 C5 C4 119.1(2) . . ?
C7 C5 C6 120.7(2) . . ?
O3 C6 Nd1 60.20(13) . 3 ?
O3 C6 C5 117.7(2) . . ?
O4 C6 Nd1 62.78(13) . 3 ?
O4 C6 O3 122.7(2) . . ?
O4 C6 C5 119.6(2) . . ?
C5 C6 Nd1 172.77(18) . 3 ?
C5 C7 Br3 119.19(18) . . ?
C8 C7 Br3 120.5(2) . . ?
C8 C7 C5 120.3(2) . . ?
C2 C8 Br4 118.06(18) . . ?
C7 C8 Br4 121.1(2) . . ?
C7 C8 C2 120.9(2) . . ?
O5 C9 O6 125.5(2) . . ?
O5 C9 C10 116.5(2) . . ?
O6 C9 C10 118.0(2) . . ?
C11 C10 C9 120.0(2) . . ?
C11 C10 C12 118.9(2) . 5_656 ?
C12 C10 C9 121.0(2) 5_656 . ?
C10 C11 Br5 118.28(18) . . ?
C10 C11 C12 120.9(2) . . ?
C12 C11 Br5 120.72(18) . . ?
C10 C12 Br6 119.18(17) 5_656 . ?
C11 C12 Br6 120.72(18) . . ?
C11 C12 C10 120.1(2) . 5_656 ?
O7 C13 H13A 109.5 . . ?
O7 C13 H13B 109.5 . . ?
O7 C13 H13C 109.5 . . ?
H13A C13 H13B 109.5 . . ?
H13A C13 H13C 109.5 . . ?
H13B C13 H13C 109.5 . . ?
O8 C14 H14A 109.5 . . ?
O8 C14 H14B 109.5 . . ?
O8 C14 H14C 109.5 . . ?
H14A C14 H14B 109.5 . . ?
H14A C14 H14C 109.5 . . ?
H14B C14 H14C 109.5 . . ?
O9 C15 H15A 109.5 . . ?
O9 C15 H15B 109.5 . . ?
O9 C15 H15C 109.5 . . ?
H15A C15 H15B 109.5 . . ?
H15A C15 H15C 109.5 . . ?
H15B C15 H15C 109.5 . . ?

loop_
_geom_bond_atom_site_label_1
_geom_bond_atom_site_label_2
_geom_bond_distance
_geom_bond_site_symmetry_2
_geom_bond_publ_flag
Nd1 O1 2.3619(18) . ?
Nd1 O3 2.5222(19) 3_445 ?
Nd1 O4 2.5792(18) 3_445 ?
Nd1 O5 2.4513(18) . ?
Nd1 O6 2.3509(19) 5_666 ?
Nd1 O7 2.457(2) . ?
Nd1 O8 2.499(2) . ?
Nd1 O9 2.446(2) . ?
Nd1 C6 2.899(2) 3_445 ?
Br1 C3 1.889(3) . ?
Br2 C4 1.887(3) . ?
Br3 C7 1.892(3) . ?
Br4 C8 1.883(3) . ?
Br5 C11 1.886(2) . ?
Br6 C12 1.882(2) . ?
O1 C1 1.260(3) . ?
O2 C1 1.226(3) . ?
O3 C6 1.261(3) . ?
O4 C6 1.247(3) . ?
O5 C9 1.241(3) . ?
O6 C9 1.252(3) . ?
O7 H7 0.813(10) . ?
O7 C13 1.388(4) . ?
O8 H8 0.817(10) . ?
O8 C14 1.414(4) . ?
O9 H9 0.815(10) . ?
O9 C15 1.423(4) . ?
C1 C2 1.520(3) . ?
C2 C3 1.391(4) . ?
C2 C8 1.390(4) . ?
C3 C4 1.398(3) . ?
C4 C5 1.397(3) . ?
C5 C6 1.518(3) . ?
C5 C7 1.394(4) . ?
C7 C8 1.390(3) . ?
C9 C10 1.518(3) . ?
C10 C11 1.394(3) . ?
C10 C12 1.398(3) 5_656 ?
C11 C12 1.394(3) . ?
C13 H13A 0.9600 . ?
C13 H13B 0.9600 . ?
C13 H13C 0.9600 . ?
C14 H14A 0.9600 . ?
C14 H14B 0.9600 . ?
C14 H14C 0.9600 . ?
C15 H15A 0.9600 . ?
C15 H15B 0.9600 . ?
C15 H15C 0.9600 . ?

loop_
_geom_hbond_atom_site_label_D
_geom_hbond_atom_site_label_H
_geom_hbond_atom_site_label_A
_geom_hbond_distance_DH
_geom_hbond_distance_HA
_geom_hbond_distance_DA
_geom_hbond_angle_DHA
_geom_hbond_site_symmetry_A
_geom_hbond_publ_flag
O7 H7 O2 0.813(10) 2.39(4) 2.976(3) 129(4) . yes
O7 H7 O4 0.813(10) 2.26(3) 2.975(3) 147(4) 4_645 yes
O8 H8 O3 0.817(10) 1.913(11) 2.727(3) 175(4) 7_666 yes
O9 H9 O2 0.815(10) 1.841(13) 2.645(3) 168(4) 2_655 yes

loop_
_geom_torsion_atom_site_label_1
_geom_torsion_atom_site_label_2
_geom_torsion_atom_site_label_3
_geom_torsion_atom_site_label_4
_geom_torsion
_geom_torsion_site_symmetry_1
_geom_torsion_site_symmetry_2
_geom_torsion_site_symmetry_3
_geom_torsion_site_symmetry_4
_geom_torsion_publ_flag
Nd1 O1 C1 O2 14.4(5) . . . . ?
Nd1 O1 C1 C2 -164.17(19) . . . . ?
Nd1 O3 C6 O4 -6.6(3) 3 . . . ?
Nd1 O3 C6 C5 172.10(19) 3 . . . ?
Nd1 O4 C6 O3 6.4(3) 3 . . . ?
Nd1 O4 C6 C5 -172.2(2) 3 . . . ?
Nd1 O5 C9 O6 -2.0(4) . . . . ?
Nd1 O5 C9 C10 177.83(15) . . . . ?
Br1 C3 C4 Br2 -0.3(3) . . . . ?
Br1 C3 C4 C5 -178.17(19) . . . . ?
Br2 C4 C5 C6 -0.2(3) . . . . ?
Br2 C4 C5 C7 -178.99(19) . . . . ?
Br3 C7 C8 Br4 0.9(3) . . . . ?
Br3 C7 C8 C2 179.26(19) . . . . ?
Br5 C11 C12 Br6 -4.8(3) . . . . ?
Br5 C11 C12 C10 175.60(19) . . . 5_656 ?
O1 C1 C2 C3 99.0(3) . . . . ?
O1 C1 C2 C8 -80.9(3) . . . . ?
O2 C1 C2 C3 -79.7(3) . . . . ?
O2 C1 C2 C8 100.4(3) . . . . ?
O5 C9 C10 C11 73.7(3) . . . . ?
O5 C9 C10 C12 -105.1(3) . . . 5_656 ?
O6 C9 C10 C11 -106.4(3) . . . . ?
O6 C9 C10 C12 74.8(3) . . . 5_656 ?
C1 C2 C3 Br1 -0.7(3) . . . . ?
C1 C2 C3 C4 -179.6(2) . . . . ?
C1 C2 C8 Br4 -2.5(3) . . . . ?
C1 C2 C8 C7 179.1(2) . . . . ?
C2 C3 C4 Br2 178.54(19) . . . . ?
C2 C3 C4 C5 0.7(4) . . . . ?
C3 C2 C8 Br4 177.59(18) . . . . ?
C3 C2 C8 C7 -0.8(4) . . . . ?
C3 C4 C5 C6 177.6(2) . . . . ?
C3 C4 C5 C7 -1.2(4) . . . . ?
C4 C5 C6 O3 -113.7(3) . . . . ?
C4 C5 C6 O4 65.0(3) . . . . ?
C4 C5 C7 Br3 -178.28(19) . . . . ?
C4 C5 C7 C8 0.6(4) . . . . ?
C5 C7 C8 Br4 -178.0(2) . . . . ?
C5 C7 C8 C2 0.4(4) . . . . ?
C6 C5 C7 Br3 3.0(3) . . . . ?
C6 C5 C7 C8 -178.1(2) . . . . ?
C7 C5 C6 O3 65.0(3) . . . . ?
C7 C5 C6 O4 -116.3(3) . . . . ?
C8 C2 C3 Br1 179.17(19) . . . . ?
C8 C2 C3 C4 0.3(4) . . . . ?
C9 C10 C11 Br5 5.5(3) . . . . ?
C9 C10 C11 C12 -177.1(2) . . . . ?
C10 C11 C12 Br6 177.84(19) . . . . ?
C10 C11 C12 C10 -1.7(4) . . . 5_656 ?
C12 C10 C11 Br5 -175.69(18) 5_656 . . . ?
C12 C10 C11 C12 1.7(4) 5_656 . . . ?
